data_7227461
loop_
_publ_author_name
'Chi, Yang'
'Guo, Sheng-Ping'
'Xue, Huai-Guo'

_publ_section_title
;
 Band gap tuning from an indirect EuGa2S4 to a direct EuZnGeS4
 semiconductor: syntheses, crystal and electronic structures, and optical
 properties
;
_journal_issue 9
_journal_name_full 'RSC Adv.'
_journal_page_first 5039
_journal_paper_doi 10.1039/C6RA25283D
_journal_volume 7
_journal_year 2017
_chemical_formula_moiety 'Eu In2 Se4'
_chemical_formula_sum 'Eu In2 Se4'
_chemical_formula_weight 697.44
_chemical_name_systematic
;
 ? 
;
_space_group_crystal_system orthorhombic
_space_group_IT_number 70
_space_group_name_Hall '-F 2uv 2vw'
_space_group_name_H-M_alt 'F d d d'
_symmetry_space_group_name_Hall '-F 2uv 2vw'
_symmetry_space_group_name_H-M 'F d d d :2'
_audit_creation_date 2016-08-18
_audit_creation_method
;
Olex2 1.2-beta
(compiled 2015.08.17 svn.r3210 for OlexSys, GUI svn.r5083)
;
_cell_angle_alpha 90
_cell_angle_beta 90
_cell_angle_gamma 90
_cell_formula_units_Z 32
_cell_length_a 13.4899(7)
_cell_length_b 21.7475(13)
_cell_length_c 21.8592(11)
_cell_measurement_reflns_used 3290
_cell_measurement_temperature 296(2)
_cell_measurement_theta_max 27.4971
_cell_measurement_theta_min 3.5495
_cell_volume 6412.9(6)
_computing_molecular_graphics 'Olex2 (Dolomanov et al., 2009)'
_computing_publication_material 'Olex2 (Dolomanov et al., 2009)'
_computing_structure_refinement 'ShelXL (Sheldrick, 2015)'
_computing_structure_solution 'SHELXS-97 (Sheldrick, 1990)'
_diffrn_ambient_temperature 296.15
_diffrn_measured_fraction_theta_full 1.000
_diffrn_measured_fraction_theta_max 0.999
_diffrn_measurement_device_type 'Bruker APEX II CCD'
_diffrn_measurement_method 'phi and omega scans'
_diffrn_radiation_monochromator graphite
_diffrn_radiation_type MoK\a
_diffrn_radiation_wavelength 0.71073
_diffrn_reflns_av_R_equivalents 0.0403
_diffrn_reflns_av_unetI/netI 0.0372
_diffrn_reflns_Laue_measured_fraction_full 1.000
_diffrn_reflns_Laue_measured_fraction_max 0.999
_diffrn_reflns_limit_h_max 17
_diffrn_reflns_limit_h_min -17
_diffrn_reflns_limit_k_max 28
_diffrn_reflns_limit_k_min -22
_diffrn_reflns_limit_l_max 28
_diffrn_reflns_limit_l_min -22
_diffrn_reflns_number 7650
_diffrn_reflns_point_group_measured_fraction_full 1.000
_diffrn_reflns_point_group_measured_fraction_max 0.999
_diffrn_reflns_theta_full 25.242
_diffrn_reflns_theta_max 27.497
_diffrn_reflns_theta_min 2.006
_exptl_absorpt_coefficient_mu 31.487
_exptl_absorpt_correction_type none
_exptl_crystal_colour orange
_exptl_crystal_density_diffrn 5.779
_exptl_crystal_density_method 'not measured'
_exptl_crystal_description block
_exptl_crystal_F_000 9504
_exptl_crystal_size_max 0.1
_exptl_crystal_size_mid 0.09
_exptl_crystal_size_min 0.09
_refine_diff_density_max 2.042
_refine_diff_density_min -1.457
_refine_diff_density_rms 0.380
_refine_ls_extinction_coef 0.000055(3)
_refine_ls_extinction_expression Fc^*^=kFc[1+0.001xFc^2^\l^3^/sin(2\q)]^-1/4^
_refine_ls_extinction_method 'SHELXL-2016/3 (Sheldrick 2016)'
_refine_ls_goodness_of_fit_ref 1.093
_refine_ls_hydrogen_treatment undef
_refine_ls_matrix_type full
_refine_ls_number_parameters 67
_refine_ls_number_reflns 1844
_refine_ls_number_restraints 0
_refine_ls_restrained_S_all 1.093
_refine_ls_R_factor_all 0.0493
_refine_ls_R_factor_gt 0.0285
_refine_ls_shift/su_max 0.001
_refine_ls_shift/su_mean 0.000
_refine_ls_structure_factor_coef Fsqd
_refine_ls_weighting_details 'w=1/[\s^2^(Fo^2^)+(0.0217P)^2^+88.2557P] where P=(Fo^2^+2Fc^2^)/3'
_refine_ls_weighting_scheme calc
_refine_ls_wR_factor_gt 0.0594
_refine_ls_wR_factor_ref 0.0666
_reflns_Friedel_coverage 0.000
_reflns_number_gt 1223
_reflns_number_total 1844
_reflns_threshold_expression 'I > 2\s(I)'
_cod_data_source_file c6ra25283d3.cif
_cod_data_source_block a
_cod_database_code 7227461
_shelx_space_group_comment
;
The symmetry employed for this shelxl refinement is uniquely defined
by the following loop, which should always be used as a source of
symmetry information in preference to the above space-group names.
They are only intended as comments.
;
_olex2_refinement_description
;
;
_shelx_shelxl_version_number 2016/3
_olex2_submission_special_instructions 'No special instructions were received'

loop_
_space_group_symop_operation_xyz
'x, y, z'
'-x+3/4, -y+3/4, z'
'-x+3/4, y, -z+3/4'
'x, -y+3/4, -z+3/4'
'x, y+1/2, z+1/2'
'-x+3/4, -y+5/4, z+1/2'
'-x+3/4, y+1/2, -z+5/4'
'x, -y+5/4, -z+5/4'
'x+1/2, y, z+1/2'
'-x+5/4, -y+3/4, z+1/2'
'-x+5/4, y, -z+5/4'
'x+1/2, -y+3/4, -z+5/4'
'x+1/2, y+1/2, z'
'-x+5/4, -y+5/4, z'
'-x+5/4, y+1/2, -z+3/4'
'x+1/2, -y+5/4, -z+3/4'
'-x, -y, -z'
'x-3/4, y-3/4, -z'
'x-3/4, -y, z-3/4'
'-x, y-3/4, z-3/4'
'-x, -y+1/2, -z+1/2'
'x-3/4, y-1/4, -z+1/2'
'x-3/4, -y+1/2, z-1/4'
'-x, y-1/4, z-1/4'
'-x+1/2, -y, -z+1/2'
'x-1/4, y-3/4, -z+1/2'
'x-1/4, -y, z-1/4'
'-x+1/2, y-3/4, z-1/4'
'-x+1/2, -y+1/2, -z'
'x-1/4, y-1/4, -z'
'x-1/4, -y+1/2, z-3/4'
'-x+1/2, y-1/4, z-3/4'

loop_
_atom_site_label
_atom_site_type_symbol
_atom_site_fract_x
_atom_site_fract_y
_atom_site_fract_z
_atom_site_U_iso_or_equiv
_atom_site_adp_type
_atom_site_occupancy
_atom_site_site_symmetry_order
_atom_site_calc_flag
_atom_site_refinement_flags_posn
_atom_site_refinement_flags_adp
_atom_site_refinement_flags_occupancy
Eu1 Eu 0.625000 0.125000 0.125000 0.0132(3) Uani 1 4 d S T P
Eu2 Eu 0.875000 0.12764(2) 0.375000 0.0127(3) Uani 1 2 d S T P
Eu3 Eu 0.875000 0.375000 0.375000 0.0137(3) Uani 1 4 d S T P
In1 In 0.62531(3) 0.25054(3) 0.26106(2) 0.01116(14) Uani 1 1 d . . .
In2 In 0.91176(3) 0.25010(3) 0.19571(2) 0.01165(14) Uani 1 1 d . . .
Se1 Se 0.73236(4) 0.25144(9) 0.16101(3) 0.00897(16) Uani 1 1 d . . .
Se2 Se 0.99873(13) 0.15903(3) 0.25010(12) 0.01092(16) Uani 1 1 d . . .
Se3 Se 0.50130(13) 0.15980(3) 0.24990(12) 0.01119(16) Uani 1 1 d . . .
Se4 Se 0.75932(5) 0.25141(9) 0.34204(3) 0.01062(16) Uani 1 1 d . . .

loop_
_atom_site_aniso_label
_atom_site_aniso_U_11
_atom_site_aniso_U_22
_atom_site_aniso_U_33
_atom_site_aniso_U_23
_atom_site_aniso_U_13
_atom_site_aniso_U_12
Eu1 0.0191(7) 0.0086(5) 0.0120(8) 0.000 0.000 0.000
Eu2 0.0173(7) 0.0085(5) 0.0121(8) 0.000 0.00120(18) 0.000
Eu3 0.0168(7) 0.0102(5) 0.0141(8) 0.000 0.000 0.000
In1 0.0098(2) 0.0137(3) 0.0100(3) -0.0002(2) -0.00177(18) 0.0004(2)
In2 0.0103(2) 0.0124(2) 0.0123(3) -0.0001(2) -0.00252(19) 0.0000(2)
Se1 0.0092(3) 0.0102(4) 0.0076(3) 0.0002(6) -0.0010(2) -0.0009(5)
Se2 0.0148(3) 0.0076(3) 0.0103(4) 0.0004(8) 0.0007(3) -0.0012(6)
Se3 0.0128(3) 0.0076(3) 0.0132(4) 0.0002(8) 0.0030(3) -0.0005(6)
Se4 0.0112(3) 0.0119(4) 0.0087(3) 0.0003(6) -0.0026(3) -0.0009(5)

loop_
_atom_type_symbol
_atom_type_description
_atom_type_scat_dispersion_real
_atom_type_scat_dispersion_imag
_atom_type_scat_source
Eu Eu -0.1578 3.6682 'International Tables Vol C Tables 4.2.6.8 and 6.1.1.4'
In In -0.7276 1.3100 'International Tables Vol C Tables 4.2.6.8 and 6.1.1.4'
Se Se -0.0929 2.2259 'International Tables Vol C Tables 4.2.6.8 and 6.1.1.4'

loop_
_geom_angle_atom_site_label_1
_geom_angle_atom_site_label_2
_geom_angle_atom_site_label_3
_geom_angle
_geom_angle_site_symmetry_1
_geom_angle_site_symmetry_3
Se1 Eu1 Se1 151.57(3) . 14_545
Se1 Eu1 Se1 126.29(4) 14_545 11_554
Se1 Eu1 Se1 61.88(4) . 11_554
Se1 Eu1 Se1 126.29(4) . 8_544
Se1 Eu1 Se1 61.88(4) 14_545 8_544
Se1 Eu1 Se1 151.57(3) 8_544 11_554
Se1 Eu1 Se3 80.10(2) 8_544 8_544
Se1 Eu1 Se3 80.10(2) 11_554 11_554
Se1 Eu1 Se3 129.09(3) 14_545 11_554
Se1 Eu1 Se3 80.10(2) 14_545 14_545
Se1 Eu1 Se3 77.13(3) 14_545 8_544
Se1 Eu1 Se3 129.09(3) 11_554 14_545
Se1 Eu1 Se3 76.36(2) 11_554 8_544
Se1 Eu1 Se3 80.10(2) . .
Se1 Eu1 Se3 77.13(3) 8_544 14_545
Se1 Eu1 Se3 76.37(2) 14_545 .
Se1 Eu1 Se3 77.13(3) . 11_554
Se1 Eu1 Se3 129.09(3) 8_544 .
Se1 Eu1 Se3 76.36(2) 8_544 11_554
Se1 Eu1 Se3 77.13(3) 11_554 .
Se1 Eu1 Se3 129.09(3) . 8_544
Se1 Eu1 Se3 76.36(2) . 14_545
Se3 Eu1 Se3 119.00(7) . 8_544
Se3 Eu1 Se3 119.00(7) 14_545 11_554
Se3 Eu1 Se3 153.39(3) . 11_554
Se3 Eu1 Se3 67.73(7) . 14_545
Se3 Eu1 Se3 153.39(3) 8_544 14_545
Se3 Eu1 Se3 67.73(7) 8_544 11_554
Se1 Eu2 Se1 61.98(4) 32_656 22_655
Se1 Eu2 Se2 75.10(2) 22_655 .
Se1 Eu2 Se2 75.10(2) 32_656 3_655
Se1 Eu2 Se2 127.94(3) 32_656 .
Se1 Eu2 Se2 127.93(3) 22_655 3_655
Se1 Eu2 Se3 76.14(3) 32_656 14_545
Se1 Eu2 Se3 76.14(3) 22_655 16_545
Se1 Eu2 Se3 79.61(2) 22_655 14_545
Se1 Eu2 Se3 79.61(2) 32_656 16_545
Se2 Eu2 Se2 155.92(3) . 3_655
Se2 Eu2 Se3 68.04(7) 3_655 16_545
Se2 Eu2 Se3 118.44(7) . 16_545
Se2 Eu2 Se3 118.44(7) 3_655 14_545
Se2 Eu2 Se3 68.04(7) . 14_545
Se3 Eu2 Se3 151.64(3) 14_545 16_545
Se4 Eu2 Se1 152.64(2) 3_655 32_656
Se4 Eu2 Se1 152.64(2) . 22_655
Se4 Eu2 Se1 123.84(4) . 32_656
Se4 Eu2 Se1 123.84(4) 3_655 22_655
Se4 Eu2 Se2 83.41(3) 3_655 3_655
Se4 Eu2 Se2 83.41(3) . .
Se4 Eu2 Se2 76.30(3) 3_655 .
Se4 Eu2 Se2 76.30(3) . 3_655
Se4 Eu2 Se3 129.99(3) 3_655 14_545
Se4 Eu2 Se3 129.99(3) . 16_545
Se4 Eu2 Se3 76.72(3) 3_655 16_545
Se4 Eu2 Se3 76.72(3) . 14_545
Se4 Eu2 Se4 65.12(4) . 3_655
Se2 Eu3 Se2 117.96(7) 20_766 21_755
Se2 Eu3 Se2 154.13(3) 20_766 26_565
Se2 Eu3 Se2 117.96(7) 26_565 31_556
Se2 Eu3 Se2 154.13(3) 21_755 31_556
Se2 Eu3 Se2 68.37(7) 26_565 21_755
Se2 Eu3 Se2 68.37(7) 20_766 31_556
Se4 Eu3 Se2 75.29(3) 4 26_565
Se4 Eu3 Se2 75.51(3) 3_655 20_766
Se4 Eu3 Se2 82.91(2) 3_655 31_556
Se4 Eu3 Se2 128.86(3) 3_655 26_565
Se4 Eu3 Se2 128.86(3) 2_655 31_556
Se4 Eu3 Se2 75.51(3) . 26_565
Se4 Eu3 Se2 82.91(2) . 21_755
Se4 Eu3 Se2 82.91(2) 4 20_766
Se4 Eu3 Se2 75.29(3) 2_655 20_766
Se4 Eu3 Se2 75.51(3) 2_655 21_755
Se4 Eu3 Se2 75.51(3) 4 31_556
Se4 Eu3 Se2 128.86(3) 4 21_755
Se4 Eu3 Se2 75.29(3) . 31_556
Se4 Eu3 Se2 75.29(3) 3_655 21_755
Se4 Eu3 Se2 82.91(2) 2_655 26_565
Se4 Eu3 Se2 128.86(3) . 20_766
Se4 Eu3 Se4 153.90(3) 4 3_655
Se4 Eu3 Se4 121.43(4) 4 .
Se4 Eu3 Se4 65.20(4) 2_655 4
Se4 Eu3 Se4 153.90(3) 2_655 .
Se4 Eu3 Se4 121.43(4) 2_655 3_655
Se4 Eu3 Se4 65.20(4) 3_655 .
Se3 In1 Se1 106.20(6) 21_655 .
Se3 In1 Se1 106.39(6) . .
Se3 In1 Se3 97.92(2) . 21_655
Se4 In1 Se1 100.96(3) . .
Se4 In1 Se3 121.84(6) . 21_655
Se4 In1 Se3 122.10(6) . .
Se1 In2 In2 152.48(3) . 21_755
Se1 In2 Se2 125.32(6) . .
Se1 In2 Se2 124.78(6) . 21_755
Se1 In2 Se4 102.75(2) . 23_655
Se2 In2 In2 49.78(4) . 21_755
Se2 In2 In2 49.51(4) 21_755 21_755
Se2 In2 Se2 99.30(2) . 21_755
Se2 In2 Se4 99.80(6) 21_755 23_655
Se2 In2 Se4 99.19(6) . 23_655
Se4 In2 In2 104.76(2) 23_655 21_755
Eu2 Se1 Eu1 118.069(19) 26_565 .
In1 Se1 Eu1 87.11(4) . .
In1 Se1 Eu2 87.84(4) . 26_565
In2 Se1 Eu1 119.64(6) . .
In2 Se1 Eu2 121.00(6) . 26_565
In2 Se1 In1 106.03(3) . .
Eu2 Se2 Eu3 155.02(2) . 21_755
In2 Se2 Eu2 108.14(6) . .
In2 Se2 Eu2 90.88(7) 21_755 .
In2 Se2 Eu3 91.43(7) . 21_755
In2 Se2 Eu3 107.91(6) 21_755 21_755
In2 Se2 In2 80.70(2) . 21_755
Eu1 Se3 Eu2 152.51(2) . 14_545
In1 Se3 Eu1 115.40(8) 21_655 .
In1 Se3 Eu1 85.76(5) . .
In1 Se3 Eu2 116.03(8) . 14_545
In1 Se3 Eu2 85.58(5) 21_655 14_545
In1 Se3 In1 82.08(2) . 21_655
Eu3 Se4 Eu2 114.84(2) . .
In1 Se4 Eu2 120.04(6) . .
In1 Se4 Eu3 120.92(7) . .
In1 Se4 In2 104.24(3) . 31_556
In2 Se4 Eu2 92.28(4) 31_556 .
In2 Se4 Eu3 93.50(4) 31_556 .

loop_
_geom_bond_atom_site_label_1
_geom_bond_atom_site_label_2
_geom_bond_distance
_geom_bond_site_symmetry_2
Eu1 Se1 3.2060(17) .
Eu1 Se1 3.2061(17) 8_544
Eu1 Se1 3.2061(17) 14_545
Eu1 Se1 3.2061(17) 11_554
Eu1 Se3 3.288(2) 8_544
Eu1 Se3 3.288(2) 11_554
Eu1 Se3 3.288(2) 14_545
Eu1 Se3 3.288(2) .
Eu2 Se1 3.2015(17) 32_656
Eu2 Se1 3.2015(17) 22_655
Eu2 Se2 3.272(2) .
Eu2 Se2 3.272(2) 3_655
Eu2 Se3 3.323(2) 14_545
Eu2 Se3 3.323(2) 16_545
Eu2 Se4 3.1937(18) .
Eu2 Se4 3.1937(18) 3_655
Eu3 Se2 3.306(2) 20_766
Eu3 Se2 3.306(2) 21_755
Eu3 Se2 3.306(2) 26_565
Eu3 Se2 3.306(2) 31_556
Eu3 Se4 3.1902(18) 3_655
Eu3 Se4 3.1902(18) 4
Eu3 Se4 3.1902(18) 2_655
Eu3 Se4 3.1903(18) .
In1 Se1 2.6209(8) .
In1 Se3 2.5985(13) .
In1 Se3 2.6033(14) 21_655
In1 Se4 2.5302(8) .
In2 In2 3.3618(9) 21_755
In2 Se1 2.5363(8) .
In2 Se2 2.6013(16) 21_755
In2 Se2 2.5909(16) .
In2 Se4 2.6207(8) 23_655
Se1 Eu2 3.2015(17) 26_565
Se2 Eu3 3.306(2) 21_755
Se2 In2 2.6013(16) 21_755
Se3 Eu2 3.323(2) 14_545
Se3 In1 2.6033(14) 21_655
Se4 In2 2.6207(8) 31_556
